data_7020321
loop_
_publ_author_name
'Dulong, Florian'
'Bathily, Oumou'
'Thu\'ery, Pierre'
'Ephritikhine, Michel'
'Cantat, Thibault'

_publ_section_title
;
 A N-aryloxy-\b-diketiminate ligand in 4d, 4f and 5f-metals complexes.
;
_journal_issue 39
_journal_name_full 'Dalton transactions (Cambridge, England : 2003)'
_journal_page_first 11980
_journal_page_last 11983
_journal_paper_doi 10.1039/c2dt31220d
_journal_volume 41
_journal_year 2012
_chemical_formula_sum 'C82 H120 Cl5 Li N4 O6 Th2'
_chemical_formula_weight 1906.09
_space_group_IT_number 2
_symmetry_cell_setting triclinic
_symmetry_space_group_name_Hall '-P 1'
_symmetry_space_group_name_H-M 'P -1'
_atom_sites_solution_hydrogens geom
_atom_sites_solution_primary direct
_atom_sites_solution_secondary difmap
_audit_creation_method SHELXL-97
_cell_angle_alpha 107.545(2)
_cell_angle_beta 100.357(2)
_cell_angle_gamma 97.811(3)
_cell_formula_units_Z 2
_cell_length_a 13.0701(3)
_cell_length_b 17.5574(6)
_cell_length_c 20.6952(8)
_cell_measurement_reflns_used 239700
_cell_measurement_temperature 100(2)
_cell_measurement_theta_max 30.51
_cell_measurement_theta_min 2.96
_cell_volume 4361.9(3)
_computing_cell_refinement 'HKL2000 (Otwinowski & Minor, 1997)'
_computing_data_collection 'COLLECT (Nonius, 1998)'
_computing_data_reduction 'HKL2000 (Otwinowski & Minor, 1997)'
_computing_molecular_graphics 'SHELXTL (Sheldrick, 2008)'
_computing_publication_material 'SHELXTL (Sheldrick, 2008); PLATON (Spek, 2003)'
_computing_structure_refinement 'SHELXL-97 (Sheldrick, 2008)'
_computing_structure_solution 'SHELXS-97 (Sheldrick, 2008)'
_diffrn_ambient_temperature 100(2)
_diffrn_measured_fraction_theta_full 0.999
_diffrn_measured_fraction_theta_max 0.999
_diffrn_measurement_device_type 'Nonius Kappa-CCD area-detector diffractometer'
_diffrn_measurement_method 'two \f and eleven \w scans with 2\% steps (716 frames)'
_diffrn_radiation_monochromator graphite
_diffrn_radiation_source 'fine-focus sealed tube'
_diffrn_radiation_type MoK\a
_diffrn_radiation_wavelength 0.71073
_diffrn_reflns_av_R_equivalents 0.0480
_diffrn_reflns_av_sigmaI/netI 0.0628
_diffrn_reflns_limit_h_max 18
_diffrn_reflns_limit_h_min -18
_diffrn_reflns_limit_k_max 25
_diffrn_reflns_limit_k_min -25
_diffrn_reflns_limit_l_max 29
_diffrn_reflns_limit_l_min -29
_diffrn_reflns_number 239700
_diffrn_reflns_theta_full 30.51
_diffrn_reflns_theta_max 30.51
_diffrn_reflns_theta_min 2.96
_diffrn_standards_decay_% 0
_diffrn_standards_interval_time 0
_diffrn_standards_number 0
_exptl_absorpt_coefficient_mu 3.608
_exptl_absorpt_correction_T_max 0.626
_exptl_absorpt_correction_T_min 0.379
_exptl_absorpt_correction_type multi-scan
_exptl_absorpt_process_details 'SCALEPACK (Otwinowski & Minor, 1997)'
_exptl_crystal_colour 'translucent light yellow'
_exptl_crystal_density_diffrn 1.451
_exptl_crystal_density_method 'not measured'
_exptl_crystal_description parallelepiped
_exptl_crystal_F_000 1912
_exptl_crystal_size_max 0.18
_exptl_crystal_size_mid 0.15
_exptl_crystal_size_min 0.13
_refine_diff_density_max 1.745
_refine_diff_density_min -1.325
_refine_diff_density_rms 0.113
_refine_ls_extinction_method none
_refine_ls_goodness_of_fit_ref 1.010
_refine_ls_hydrogen_treatment constr
_refine_ls_matrix_type full
_refine_ls_number_parameters 929
_refine_ls_number_reflns 26603
_refine_ls_number_restraints 0
_refine_ls_restrained_S_all 1.010
_refine_ls_R_factor_all 0.0524
_refine_ls_R_factor_gt 0.0319
_refine_ls_shift/su_max 0.002
_refine_ls_shift/su_mean 0.000
_refine_ls_structure_factor_coef Fsqd
_refine_ls_weighting_details 'calc w=1/[\s^2^(Fo^2^)+(0.0232P)^2^] where P=(Fo^2^+2Fc^2^)/3'
_refine_ls_weighting_scheme calc
_refine_ls_wR_factor_gt 0.0621
_refine_ls_wR_factor_ref 0.0659
_reflns_number_gt 19958
_reflns_number_total 26603
_reflns_threshold_expression >2sigma(I)
_cod_data_source_file c2dt31220d.txt
_cod_data_source_block 8
_cod_database_code 7020321

loop_
_symmetry_equiv_pos_as_xyz
'x, y, z'
'-x, -y, -z'

loop_
_atom_site_label
_atom_site_type_symbol
_atom_site_fract_x
_atom_site_fract_y
_atom_site_fract_z
_atom_site_U_iso_or_equiv
_atom_site_adp_type
_atom_site_occupancy
_atom_site_symmetry_multiplicity
_atom_site_calc_flag
_atom_site_refinement_flags
Th1 Th 0.593448(7) 0.287133(5) 0.771368(5) 0.02206(3) Uani 1 1 d .
Th2 Th 0.655843(7) 0.071274(5) 0.806064(5) 0.02107(3) Uani 1 1 d .
Li Li 0.5308(4) 0.2594(3) 0.0251(3) 0.0419(13) Uani 1 1 d .
Cl1 Cl 0.53118(5) 0.11564(4) 0.70015(3) 0.02624(14) Uani 1 1 d .
Cl2 Cl 0.57332(5) 0.21142(4) 0.87820(4) 0.02952(14) Uani 1 1 d .
Cl3 Cl 0.78158(5) 0.22194(4) 0.80320(4) 0.02702(14) Uani 1 1 d .
Cl4 Cl 0.59422(6) 0.42004(4) 0.87740(4) 0.03277(15) Uani 1 1 d .
Cl5 Cl 0.69547(5) 0.06232(4) 0.93538(4) 0.03074(15) Uani 1 1 d .
O1 O 0.42045(14) 0.27980(11) 0.74773(9) 0.0261(4) Uani 1 1 d .
O2 O 0.49821(13) -0.00772(10) 0.78970(9) 0.0252(4) Uani 1 1 d .
O3 O 0.48005(16) 0.35858(12) 0.02854(13) 0.0464(6) Uani 1 1 d .
O4 O 0.67179(16) 0.33385(12) 0.06526(11) 0.0386(5) Uani 1 1 d .
O5 O 0.40048(16) 0.17443(12) -0.01559(11) 0.0400(5) Uani 1 1 d .
O6 O 0.54067(17) 0.21516(13) 0.10418(12) 0.0440(5) Uani 1 1 d .
N1 N 0.52299(16) 0.28529(13) 0.65611(11) 0.0233(5) Uani 1 1 d .
N2 N 0.71661(17) 0.38706(13) 0.74406(11) 0.0238(5) Uani 1 1 d .
N3 N 0.62380(15) -0.05462(12) 0.71243(11) 0.0225(5) Uani 1 1 d .
N4 N 0.83042(16) 0.02723(12) 0.80613(11) 0.0230(5) Uani 1 1 d .
C1 C 0.3581(2) 0.27548(15) 0.68642(14) 0.0238(5) Uani 1 1 d .
C2 C 0.41112(19) 0.27589(15) 0.63273(14) 0.0234(5) Uani 1 1 d .
C3 C 0.3568(2) 0.27398(15) 0.56850(14) 0.0257(6) Uani 1 1 d .
H3 H 0.3931 0.2752 0.5340 0.031 Uiso 1 1 calc R
C4 C 0.2472(2) 0.27015(16) 0.55516(15) 0.0273(6) Uani 1 1 d .
C5 C 0.1960(2) 0.26815(16) 0.60844(15) 0.0285(6) Uani 1 1 d .
H5 H 0.1229 0.2650 0.5995 0.034 Uiso 1 1 calc R
C6 C 0.2485(2) 0.27065(16) 0.67468(15) 0.0271(6) Uani 1 1 d .
C7 C 0.1885(2) 0.27056(17) 0.48375(15) 0.0309(6) Uani 1 1 d .
C8 C 0.0677(2) 0.2581(2) 0.47494(17) 0.0389(7) Uani 1 1 d .
H8A H 0.0352 0.2601 0.4302 0.058 Uiso 1 1 calc R
H8B H 0.0511 0.3005 0.5109 0.058 Uiso 1 1 calc R
H8C H 0.0411 0.2060 0.4782 0.058 Uiso 1 1 calc R
C9 C 0.2111(2) 0.20214(19) 0.42497(16) 0.0396(7) Uani 1 1 d .
H9A H 0.2854 0.2122 0.4256 0.059 Uiso 1 1 calc R
H9B H 0.1705 0.2006 0.3809 0.059 Uiso 1 1 calc R
H9C H 0.1915 0.1508 0.4316 0.059 Uiso 1 1 calc R
C10 C 0.2275(2) 0.35286(19) 0.47528(17) 0.0397(7) Uani 1 1 d .
H10A H 0.3026 0.3607 0.4783 0.060 Uiso 1 1 calc R
H10B H 0.2131 0.3961 0.5116 0.060 Uiso 1 1 calc R
H10C H 0.1913 0.3532 0.4307 0.060 Uiso 1 1 calc R
C11 C 0.1910(2) 0.26601(18) 0.73223(15) 0.0312(6) Uani 1 1 d .
C12 C 0.0723(2) 0.2639(2) 0.71050(17) 0.0431(8) Uani 1 1 d .
H12A H 0.0623 0.3125 0.7002 0.065 Uiso 1 1 calc R
H12B H 0.0395 0.2608 0.7478 0.065 Uiso 1 1 calc R
H12C H 0.0405 0.2171 0.6698 0.065 Uiso 1 1 calc R
C13 C 0.2376(2) 0.3411(2) 0.79866(17) 0.0428(8) Uani 1 1 d .
H13A H 0.3122 0.3437 0.8142 0.064 Uiso 1 1 calc R
H13B H 0.2023 0.3365 0.8346 0.064 Uiso 1 1 calc R
H13C H 0.2274 0.3898 0.7885 0.064 Uiso 1 1 calc R
C14 C 0.2055(2) 0.18779(19) 0.74817(17) 0.0381(7) Uani 1 1 d .
H14A H 0.1748 0.1413 0.7070 0.057 Uiso 1 1 calc R
H14B H 0.1708 0.1840 0.7846 0.057 Uiso 1 1 calc R
H14C H 0.2798 0.1891 0.7629 0.057 Uiso 1 1 calc R
C15 C 0.5862(2) 0.24584(15) 0.62001(14) 0.0245(6) Uani 1 1 d .
C16 C 0.6973(2) 0.26916(16) 0.64523(14) 0.0270(6) Uani 1 1 d .
H16 H 0.7368 0.2300 0.6297 0.032 Uiso 1 1 calc R
C17 C 0.75514(19) 0.34688(16) 0.69214(14) 0.0245(6) Uani 1 1 d .
C18 C 0.5432(2) 0.17343(16) 0.55493(14) 0.0278(6) Uani 1 1 d .
H18A H 0.4743 0.1472 0.5558 0.042 Uiso 1 1 calc R
H18B H 0.5903 0.1357 0.5523 0.042 Uiso 1 1 calc R
H18C H 0.5375 0.1910 0.5150 0.042 Uiso 1 1 calc R
C19 C 0.8562(2) 0.38159(18) 0.67774(16) 0.0359(7) Uani 1 1 d .
H19A H 0.8445 0.4235 0.6580 0.054 Uiso 1 1 calc R
H19B H 0.8791 0.3392 0.6455 0.054 Uiso 1 1 calc R
H19C H 0.9099 0.4044 0.7205 0.054 Uiso 1 1 calc R
C20 C 0.7584(2) 0.47280(15) 0.78078(14) 0.0263(6) Uani 1 1 d .
C21 C 0.7055(2) 0.52755(16) 0.75889(15) 0.0318(6) Uani 1 1 d .
C22 C 0.7381(3) 0.61055(18) 0.79828(18) 0.0431(8) Uani 1 1 d .
H22 H 0.7040 0.6483 0.7847 0.052 Uiso 1 1 calc R
C23 C 0.8200(3) 0.63683(19) 0.85676(18) 0.0442(8) Uani 1 1 d .
H23 H 0.8395 0.6920 0.8831 0.053 Uiso 1 1 calc R
C24 C 0.8734(2) 0.58222(18) 0.87680(16) 0.0368(7) Uani 1 1 d .
H24 H 0.9293 0.6011 0.9161 0.044 Uiso 1 1 calc R
C25 C 0.8448(2) 0.49876(17) 0.83894(15) 0.0298(6) Uani 1 1 d .
C26 C 0.6116(2) 0.49937(17) 0.69514(16) 0.0369(7) Uani 1 1 d .
H26 H 0.6123 0.4430 0.6685 0.044 Uiso 1 1 calc R
C27 C 0.5073(3) 0.4988(2) 0.71797(18) 0.0452(8) Uani 1 1 d .
H27A H 0.5033 0.4653 0.7469 0.068 Uiso 1 1 calc R
H27B H 0.4491 0.4774 0.6776 0.068 Uiso 1 1 calc R
H27C H 0.5037 0.5535 0.7438 0.068 Uiso 1 1 calc R
C28 C 0.6220(3) 0.5499(2) 0.64711(18) 0.0509(9) Uani 1 1 d .
H28A H 0.6204 0.6056 0.6715 0.076 Uiso 1 1 calc R
H28B H 0.5642 0.5284 0.6066 0.076 Uiso 1 1 calc R
H28C H 0.6880 0.5475 0.6331 0.076 Uiso 1 1 calc R
C29 C 0.9052(2) 0.43961(17) 0.86219(15) 0.0307(6) Uani 1 1 d .
H29 H 0.8802 0.3858 0.8261 0.037 Uiso 1 1 calc R
C30 C 0.8825(2) 0.43193(19) 0.92992(16) 0.0377(7) Uani 1 1 d .
H30A H 0.9217 0.3946 0.9435 0.057 Uiso 1 1 calc R
H30B H 0.8079 0.4119 0.9231 0.057 Uiso 1 1 calc R
H30C H 0.9036 0.4844 0.9658 0.057 Uiso 1 1 calc R
C31 C 1.0246(2) 0.46437(19) 0.86986(17) 0.0392(7) Uani 1 1 d .
H31A H 1.0513 0.5168 0.9054 0.059 Uiso 1 1 calc R
H31B H 1.0378 0.4672 0.8264 0.059 Uiso 1 1 calc R
H31C H 1.0598 0.4247 0.8826 0.059 Uiso 1 1 calc R
C32 C 0.45643(19) -0.08008(15) 0.73679(14) 0.0229(5) Uani 1 1 d .
C33 C 0.52400(19) -0.10941(15) 0.69412(14) 0.0235(5) Uani 1 1 d .
C34 C 0.4943(2) -0.18565(15) 0.64279(14) 0.0252(6) Uani 1 1 d .
H34 H 0.5415 -0.2050 0.6162 0.030 Uiso 1 1 calc R
C35 C 0.3942(2) -0.23320(15) 0.63100(14) 0.0250(6) Uani 1 1 d .
C36 C 0.3260(2) -0.19973(16) 0.67101(15) 0.0290(6) Uani 1 1 d .
H36 H 0.2577 -0.2301 0.6617 0.035 Uiso 1 1 calc R
C37 C 0.3525(2) -0.12411(16) 0.72394(15) 0.0265(6) Uani 1 1 d .
C38 C 0.3572(2) -0.32070(16) 0.57855(15) 0.0285(6) Uani 1 1 d .
C39 C 0.4403(2) -0.34770(17) 0.53843(16) 0.0352(7) Uani 1 1 d .
H39A H 0.4527 -0.3134 0.5111 0.053 Uiso 1 1 calc R
H39B H 0.4153 -0.4033 0.5083 0.053 Uiso 1 1 calc R
H39C H 0.5053 -0.3434 0.5707 0.053 Uiso 1 1 calc R
C40 C 0.3333(3) -0.38012(17) 0.61774(17) 0.0402(7) Uani 1 1 d .
H40A H 0.3961 -0.3765 0.6517 0.060 Uiso 1 1 calc R
H40B H 0.3114 -0.4348 0.5853 0.060 Uiso 1 1 calc R
H40C H 0.2775 -0.3663 0.6408 0.060 Uiso 1 1 calc R
C41 C 0.2555(2) -0.32684(19) 0.52460(17) 0.0421(8) Uani 1 1 d .
H41A H 0.2005 -0.3123 0.5482 0.063 Uiso 1 1 calc R
H41B H 0.2329 -0.3817 0.4927 0.063 Uiso 1 1 calc R
H41C H 0.2699 -0.2904 0.4994 0.063 Uiso 1 1 calc R
C42 C 0.2723(2) -0.08913(17) 0.76432(16) 0.0333(7) Uani 1 1 d .
C43 C 0.3117(2) -0.07535(18) 0.84240(16) 0.0376(7) Uani 1 1 d .
H43A H 0.3180 -0.1266 0.8488 0.056 Uiso 1 1 calc R
H43B H 0.2619 -0.0520 0.8673 0.056 Uiso 1 1 calc R
H43C H 0.3797 -0.0389 0.8599 0.056 Uiso 1 1 calc R
C44 C 0.1631(2) -0.1470(2) 0.73930(19) 0.0509(9) Uani 1 1 d .
H44A H 0.1371 -0.1582 0.6902 0.076 Uiso 1 1 calc R
H44B H 0.1143 -0.1218 0.7640 0.076 Uiso 1 1 calc R
H44C H 0.1695 -0.1970 0.7480 0.076 Uiso 1 1 calc R
C45 C 0.2561(2) -0.00916(18) 0.75186(17) 0.0380(7) Uani 1 1 d .
H45A H 0.3235 0.0277 0.7648 0.057 Uiso 1 1 calc R
H45B H 0.2099 0.0152 0.7795 0.057 Uiso 1 1 calc R
H45C H 0.2249 -0.0204 0.7034 0.057 Uiso 1 1 calc R
C46 C 0.66605(19) -0.02797(15) 0.66707(14) 0.0234(5) Uani 1 1 d .
C47 C 0.76637(19) 0.02496(15) 0.68924(14) 0.0243(6) Uani 1 1 d .
H47 H 0.7796 0.0588 0.6634 0.029 Uiso 1 1 calc R
C48 C 0.85006(19) 0.03213(15) 0.74725(14) 0.0243(6) Uani 1 1 d .
C49 C 0.6078(2) -0.04744(16) 0.59251(14) 0.0264(6) Uani 1 1 d .
H49A H 0.6254 -0.0957 0.5638 0.040 Uiso 1 1 calc R
H49B H 0.6283 -0.0026 0.5769 0.040 Uiso 1 1 calc R
H49C H 0.5327 -0.0564 0.5892 0.040 Uiso 1 1 calc R
C50 C 0.9603(2) 0.04275(19) 0.73495(16) 0.0352(7) Uani 1 1 d .
H50A H 1.0111 0.0672 0.7789 0.053 Uiso 1 1 calc R
H50B H 0.9662 0.0773 0.7071 0.053 Uiso 1 1 calc R
H50C H 0.9740 -0.0095 0.7111 0.053 Uiso 1 1 calc R
C51 C 0.91422(19) 0.01320(16) 0.85430(14) 0.0237(5) Uani 1 1 d .
C52 C 0.9823(2) 0.07779(16) 0.90924(14) 0.0268(6) Uani 1 1 d .
C53 C 1.0663(2) 0.05920(18) 0.95052(15) 0.0297(6) Uani 1 1 d .
H53 H 1.1132 0.1012 0.9871 0.036 Uiso 1 1 calc R
C54 C 1.0810(2) -0.01934(18) 0.93832(15) 0.0323(6) Uani 1 1 d .
H54 H 1.1375 -0.0301 0.9663 0.039 Uiso 1 1 calc R
C55 C 1.0117(2) -0.08272(17) 0.88429(15) 0.0293(6) Uani 1 1 d .
H55 H 1.0221 -0.1358 0.8765 0.035 Uiso 1 1 calc R
C56 C 0.9267(2) -0.06839(16) 0.84146(14) 0.0249(6) Uani 1 1 d .
C57 C 0.9691(2) 0.16555(16) 0.92490(15) 0.0309(6) Uani 1 1 d .
H57 H 0.9033 0.1654 0.8935 0.037 Uiso 1 1 calc R
C58 C 0.9580(2) 0.20311(18) 0.99895(16) 0.0390(7) Uani 1 1 d .
H58A H 1.0204 0.2022 1.0311 0.058 Uiso 1 1 calc R
H58B H 0.8968 0.1724 1.0059 0.058 Uiso 1 1 calc R
H58C H 0.9499 0.2585 1.0068 0.058 Uiso 1 1 calc R
C59 C 1.0595(3) 0.2187(2) 0.9112(2) 0.0597(11) Uani 1 1 d .
H59A H 1.1257 0.2183 0.9400 0.090 Uiso 1 1 calc R
H59B H 1.0482 0.2736 0.9220 0.090 Uiso 1 1 calc R
H59C H 1.0617 0.1976 0.8631 0.090 Uiso 1 1 calc R
C60 C 0.8452(2) -0.13834(16) 0.78484(15) 0.0291(6) Uani 1 1 d .
H60 H 0.8218 -0.1195 0.7457 0.035 Uiso 1 1 calc R
C61 C 0.8870(2) -0.21614(16) 0.75701(16) 0.0339(7) Uani 1 1 d .
H61A H 0.9466 -0.2042 0.7380 0.051 Uiso 1 1 calc R
H61B H 0.8319 -0.2565 0.7213 0.051 Uiso 1 1 calc R
H61C H 0.9088 -0.2366 0.7943 0.051 Uiso 1 1 calc R
C62 C 0.7482(2) -0.15743(17) 0.81429(17) 0.0363(7) Uani 1 1 d .
H62A H 0.7682 -0.1795 0.8508 0.054 Uiso 1 1 calc R
H62B H 0.6927 -0.1965 0.7778 0.054 Uiso 1 1 calc R
H62C H 0.7231 -0.1082 0.8326 0.054 Uiso 1 1 calc R
C63 C 0.3752(3) 0.3716(2) 0.0291(3) 0.0796(15) Uani 1 1 d .
H63A H 0.3691 0.3934 0.0764 0.119 Uiso 1 1 calc R
H63B H 0.3255 0.3207 0.0061 0.119 Uiso 1 1 calc R
H63C H 0.3601 0.4094 0.0053 0.119 Uiso 1 1 calc R
C64 C 0.5612(2) 0.42938(19) 0.0671(2) 0.0476(9) Uani 1 1 d .
H64A H 0.5644 0.4436 0.1166 0.057 Uiso 1 1 calc R
H64B H 0.5469 0.4753 0.0527 0.057 Uiso 1 1 calc R
C65 C 0.6637(2) 0.40852(19) 0.05206(18) 0.0417(8) Uani 1 1 d .
H65A H 0.6643 0.4019 0.0039 0.050 Uiso 1 1 calc R
H65B H 0.7230 0.4516 0.0819 0.050 Uiso 1 1 calc R
C66 C 0.7652(2) 0.3057(2) 0.05061(19) 0.0506(9) Uani 1 1 d .
H66A H 0.7679 0.3012 0.0036 0.076 Uiso 1 1 calc R
H66B H 0.7638 0.2533 0.0562 0.076 Uiso 1 1 calc R
H66C H 0.8267 0.3437 0.0822 0.076 Uiso 1 1 calc R
C67 C 0.3432(3) 0.1440(2) -0.08662(18) 0.0486(9) Uani 1 1 d .
H67A H 0.3821 0.1102 -0.1143 0.073 Uiso 1 1 calc R
H67B H 0.3338 0.1889 -0.1029 0.073 Uiso 1 1 calc R
H67C H 0.2749 0.1125 -0.0905 0.073 Uiso 1 1 calc R
C68 C 0.4162(3) 0.11152(19) 0.01350(19) 0.0480(9) Uani 1 1 d .
H68A H 0.4708 0.0845 -0.0036 0.058 Uiso 1 1 calc R
H68B H 0.3509 0.0712 0.0008 0.058 Uiso 1 1 calc R
C69 C 0.4493(3) 0.1516(2) 0.09038(19) 0.0494(9) Uani 1 1 d .
H69A H 0.3923 0.1745 0.1080 0.059 Uiso 1 1 calc R
H69B H 0.4674 0.1124 0.1128 0.059 Uiso 1 1 calc R
C70 C 0.5676(3) 0.2663(2) 0.17586(19) 0.0605(10) Uani 1 1 d .
H70A H 0.5114 0.2948 0.1855 0.091 Uiso 1 1 calc R
H70B H 0.6322 0.3050 0.1849 0.091 Uiso 1 1 calc R
H70C H 0.5771 0.2334 0.2051 0.091 Uiso 1 1 calc R
C71 C 0.0782(5) 0.6011(3) 0.7362(3) 0.0997(18) Uani 1 1 d .
H71 H 0.0843 0.6400 0.7794 0.120 Uiso 1 1 calc R
C72 C 0.1428(4) 0.5443(4) 0.7289(3) 0.0953(17) Uani 1 1 d .
H72 H 0.1930 0.5449 0.7673 0.114 Uiso 1 1 calc R
C73 C 0.1322(4) 0.4863(3) 0.6637(3) 0.0798(16) Uani 1 1 d .
H73 H 0.1746 0.4474 0.6580 0.096 Uiso 1 1 calc R
C74 C 0.0595(4) 0.4875(2) 0.6091(3) 0.0728(13) Uani 1 1 d .
H74 H 0.0522 0.4491 0.5654 0.087 Uiso 1 1 calc R
C75 C -0.0030(4) 0.5434(3) 0.6167(3) 0.0757(13) Uani 1 1 d .
H75 H -0.0526 0.5435 0.5783 0.091 Uiso 1 1 calc R
C76 C 0.0066(5) 0.5994(3) 0.6802(3) 0.0957(17) Uani 1 1 d .
H76 H -0.0372 0.6374 0.6851 0.115 Uiso 1 1 calc R
C77 C 0.7668(4) 0.9552(2) 0.4493(3) 0.0688(13) Uani 1 1 d .
H77 H 0.7419 0.8993 0.4277 0.083 Uiso 1 1 calc R
C78 C 0.8566(3) 0.9846(3) 0.5024(3) 0.0722(14) Uani 1 1 d .
H78 H 0.8928 0.9484 0.5169 0.087 Uiso 1 1 calc R
C79 C 0.8926(3) 1.0650(3) 0.5334(2) 0.0668(12) Uani 1 1 d .
H79 H 0.9541 1.0841 0.5690 0.080 Uiso 1 1 calc R
C80 C 0.8410(3) 1.1184(2) 0.5136(2) 0.0584(11) Uani 1 1 d .
H80 H 0.8664 1.1740 0.5361 0.070 Uiso 1 1 calc R
C81 C 0.7523(3) 1.0919(2) 0.4613(2) 0.0558(10) Uani 1 1 d .
H81 H 0.7173 1.1293 0.4477 0.067 Uiso 1 1 calc R
C82 C 0.7142(3) 1.0097(3) 0.42850(19) 0.0609(11) Uani 1 1 d .
H82 H 0.6533 0.9909 0.3925 0.073 Uiso 1 1 calc R

loop_
_atom_site_aniso_label
_atom_site_aniso_U_11
_atom_site_aniso_U_22
_atom_site_aniso_U_33
_atom_site_aniso_U_23
_atom_site_aniso_U_13
_atom_site_aniso_U_12
Th1 0.02189(5) 0.01976(5) 0.02334(6) 0.00654(4) 0.00340(4) 0.00432(4)
Th2 0.01949(5) 0.01907(5) 0.02288(6) 0.00595(4) 0.00297(4) 0.00314(3)
Li 0.036(3) 0.034(3) 0.059(4) 0.018(3) 0.014(3) 0.009(2)
Cl1 0.0258(3) 0.0216(3) 0.0271(4) 0.0062(3) -0.0004(3) 0.0036(2)
Cl2 0.0354(4) 0.0260(3) 0.0308(4) 0.0106(3) 0.0121(3) 0.0098(3)
Cl3 0.0218(3) 0.0241(3) 0.0339(4) 0.0111(3) 0.0022(3) 0.0031(2)
Cl4 0.0379(4) 0.0257(3) 0.0305(4) 0.0028(3) 0.0078(3) 0.0079(3)
Cl5 0.0307(3) 0.0342(4) 0.0271(4) 0.0125(3) 0.0033(3) 0.0053(3)
O1 0.0269(9) 0.0282(10) 0.0232(10) 0.0085(8) 0.0054(8) 0.0063(7)
O2 0.0244(9) 0.0228(9) 0.0245(10) 0.0033(8) 0.0045(8) 0.0035(7)
O3 0.0378(12) 0.0306(12) 0.0621(16) 0.0051(11) 0.0083(11) 0.0067(9)
O4 0.0383(12) 0.0337(11) 0.0444(14) 0.0141(10) 0.0097(10) 0.0071(9)
O5 0.0447(12) 0.0317(11) 0.0409(13) 0.0102(10) 0.0107(10) 0.0023(9)
O6 0.0471(13) 0.0414(13) 0.0450(14) 0.0163(11) 0.0125(11) 0.0071(10)
N1 0.0213(10) 0.0228(11) 0.0260(12) 0.0086(9) 0.0055(9) 0.0041(8)
N2 0.0269(11) 0.0210(11) 0.0218(12) 0.0079(9) 0.0024(9) 0.0023(9)
N3 0.0188(10) 0.0198(11) 0.0269(12) 0.0067(9) 0.0037(9) 0.0023(8)
N4 0.0207(10) 0.0213(11) 0.0261(12) 0.0074(9) 0.0036(9) 0.0053(8)
C1 0.0240(13) 0.0202(13) 0.0231(14) 0.0043(11) 0.0014(11) 0.0028(10)
C2 0.0219(12) 0.0199(13) 0.0247(14) 0.0043(11) 0.0018(10) 0.0040(10)
C3 0.0248(13) 0.0254(14) 0.0269(15) 0.0081(11) 0.0076(11) 0.0043(10)
C4 0.0286(14) 0.0242(14) 0.0274(15) 0.0090(12) 0.0015(11) 0.0058(11)
C5 0.0233(13) 0.0301(15) 0.0323(16) 0.0110(12) 0.0050(12) 0.0068(11)
C6 0.0273(14) 0.0228(13) 0.0321(16) 0.0091(12) 0.0087(12) 0.0055(10)
C7 0.0281(14) 0.0352(16) 0.0294(16) 0.0112(13) 0.0043(12) 0.0088(12)
C8 0.0287(15) 0.0497(19) 0.0383(19) 0.0176(15) 0.0005(13) 0.0109(13)
C9 0.0378(17) 0.0488(19) 0.0289(17) 0.0084(15) 0.0029(13) 0.0149(14)
C10 0.0370(16) 0.0483(19) 0.0396(19) 0.0232(16) 0.0057(14) 0.0122(14)
C11 0.0241(13) 0.0393(17) 0.0331(17) 0.0134(13) 0.0092(12) 0.0089(12)
C12 0.0302(16) 0.063(2) 0.043(2) 0.0225(17) 0.0135(14) 0.0134(15)
C13 0.0397(17) 0.053(2) 0.0383(19) 0.0112(16) 0.0145(15) 0.0190(15)
C14 0.0312(15) 0.0454(18) 0.044(2) 0.0241(16) 0.0106(14) 0.0059(13)
C15 0.0305(14) 0.0198(13) 0.0259(15) 0.0104(11) 0.0074(11) 0.0070(10)
C16 0.0261(13) 0.0250(14) 0.0286(15) 0.0071(12) 0.0043(11) 0.0083(11)
C17 0.0228(13) 0.0287(14) 0.0239(14) 0.0124(12) 0.0022(11) 0.0079(10)
C18 0.0304(14) 0.0248(14) 0.0228(15) 0.0038(11) 0.0013(11) 0.0042(11)
C19 0.0251(14) 0.0384(17) 0.0382(18) 0.0082(14) 0.0043(13) 0.0016(12)
C20 0.0296(14) 0.0219(13) 0.0254(15) 0.0083(11) 0.0053(11) -0.0010(10)
C21 0.0362(15) 0.0242(14) 0.0316(17) 0.0099(12) 0.0029(13) 0.0004(11)
C22 0.0495(19) 0.0271(16) 0.048(2) 0.0151(15) -0.0006(16) 0.0041(14)
C23 0.0496(19) 0.0244(16) 0.046(2) 0.0045(14) -0.0008(16) -0.0022(14)
C24 0.0371(16) 0.0294(16) 0.0327(17) 0.0048(13) -0.0020(13) -0.0039(12)
C25 0.0266(14) 0.0279(15) 0.0313(16) 0.0091(12) 0.0039(12) -0.0013(11)
C26 0.0470(18) 0.0243(15) 0.0341(18) 0.0096(13) -0.0027(14) 0.0067(13)
C27 0.0460(19) 0.0372(18) 0.049(2) 0.0122(16) 0.0038(16) 0.0108(14)
C28 0.065(2) 0.044(2) 0.041(2) 0.0187(17) -0.0033(17) 0.0104(17)
C29 0.0270(14) 0.0293(15) 0.0285(16) 0.0057(12) -0.0006(12) -0.0001(11)
C30 0.0326(16) 0.0416(18) 0.0359(18) 0.0150(15) 0.0011(13) 0.0018(13)
C31 0.0338(16) 0.0439(18) 0.0336(18) 0.0087(15) 0.0029(13) 0.0039(13)
C32 0.0232(12) 0.0221(13) 0.0230(14) 0.0083(11) 0.0029(10) 0.0047(10)
C33 0.0203(12) 0.0210(13) 0.0261(15) 0.0074(11) -0.0001(10) 0.0029(10)
C34 0.0267(13) 0.0232(13) 0.0263(15) 0.0070(11) 0.0079(11) 0.0077(10)
C35 0.0257(13) 0.0233(13) 0.0243(15) 0.0078(11) 0.0031(11) 0.0035(10)
C36 0.0227(13) 0.0282(14) 0.0315(16) 0.0088(12) 0.0026(11) -0.0021(11)
C37 0.0226(13) 0.0272(14) 0.0290(15) 0.0088(12) 0.0051(11) 0.0056(10)
C38 0.0290(14) 0.0232(14) 0.0283(16) 0.0044(12) 0.0039(12) 0.0019(11)
C39 0.0423(17) 0.0225(14) 0.0352(18) 0.0034(13) 0.0086(13) 0.0035(12)
C40 0.0506(19) 0.0256(15) 0.045(2) 0.0103(14) 0.0174(15) 0.0044(13)
C41 0.0383(17) 0.0348(17) 0.0373(19) -0.0013(14) -0.0020(14) 0.0002(13)
C42 0.0241(14) 0.0316(15) 0.0372(18) 0.0012(13) 0.0104(12) 0.0013(11)
C43 0.0377(16) 0.0349(17) 0.0409(19) 0.0078(14) 0.0196(14) 0.0071(13)
C44 0.0264(16) 0.049(2) 0.060(2) -0.0053(17) 0.0176(15) -0.0027(14)
C45 0.0291(15) 0.0438(18) 0.0387(19) 0.0071(15) 0.0086(13) 0.0142(13)
C46 0.0217(12) 0.0195(13) 0.0280(15) 0.0070(11) 0.0040(11) 0.0059(10)
C47 0.0239(13) 0.0225(13) 0.0260(15) 0.0104(11) 0.0017(11) 0.0032(10)
C48 0.0218(12) 0.0209(13) 0.0295(15) 0.0082(11) 0.0053(11) 0.0033(10)
C49 0.0275(13) 0.0240(13) 0.0232(15) 0.0043(11) 0.0029(11) 0.0032(10)
C50 0.0233(14) 0.0503(19) 0.0349(17) 0.0191(15) 0.0082(12) 0.0042(12)
C51 0.0217(12) 0.0291(14) 0.0234(14) 0.0107(11) 0.0080(11) 0.0068(10)
C52 0.0267(13) 0.0283(14) 0.0245(15) 0.0087(12) 0.0055(11) 0.0036(11)
C53 0.0257(14) 0.0391(16) 0.0230(15) 0.0097(13) 0.0046(11) 0.0055(12)
C54 0.0321(15) 0.0433(18) 0.0298(16) 0.0194(14) 0.0095(12) 0.0158(13)
C55 0.0306(14) 0.0338(15) 0.0304(16) 0.0157(13) 0.0110(12) 0.0128(12)
C56 0.0232(13) 0.0298(14) 0.0239(14) 0.0098(12) 0.0094(11) 0.0061(10)
C57 0.0313(14) 0.0290(15) 0.0263(16) 0.0069(12) -0.0026(12) 0.0041(11)
C58 0.0387(17) 0.0286(16) 0.043(2) 0.0051(14) 0.0073(14) 0.0047(13)
C59 0.083(3) 0.0355(19) 0.072(3) 0.0199(19) 0.046(2) 0.0090(18)
C60 0.0305(14) 0.0249(14) 0.0320(16) 0.0091(12) 0.0067(12) 0.0076(11)
C61 0.0328(15) 0.0275(15) 0.0409(18) 0.0092(13) 0.0118(13) 0.0058(12)
C62 0.0318(15) 0.0283(15) 0.051(2) 0.0167(14) 0.0097(14) 0.0052(12)
C63 0.039(2) 0.043(2) 0.137(5) 0.003(2) 0.020(2) 0.0083(17)
C64 0.0453(19) 0.0304(17) 0.062(2) 0.0101(16) 0.0123(17) 0.0044(14)
C65 0.0453(18) 0.0354(17) 0.043(2) 0.0140(15) 0.0083(15) 0.0061(14)
C66 0.0390(18) 0.050(2) 0.056(2) 0.0099(18) 0.0067(16) 0.0118(15)
C67 0.0450(19) 0.047(2) 0.044(2) 0.0082(17) 0.0100(16) -0.0051(15)
C68 0.0459(19) 0.0340(18) 0.065(3) 0.0198(17) 0.0158(17) 0.0014(14)
C69 0.0457(19) 0.057(2) 0.057(2) 0.0331(19) 0.0178(17) 0.0065(16)
C70 0.084(3) 0.050(2) 0.044(2) 0.0119(18) 0.008(2) 0.020(2)
C71 0.160(6) 0.075(4) 0.064(4) 0.016(3) 0.024(4) 0.042(4)
C72 0.097(4) 0.112(5) 0.113(5) 0.085(4) 0.030(3) 0.021(3)
C73 0.080(3) 0.063(3) 0.141(5) 0.065(3) 0.071(3) 0.032(2)
C74 0.083(3) 0.045(2) 0.098(4) 0.017(2) 0.050(3) 0.014(2)
C75 0.093(3) 0.054(3) 0.083(4) 0.020(2) 0.030(3) 0.019(2)
C76 0.152(5) 0.070(3) 0.081(4) 0.021(3) 0.043(4) 0.065(3)
C77 0.076(3) 0.0305(19) 0.095(4) 0.001(2) 0.055(3) -0.0037(19)
C78 0.064(3) 0.085(3) 0.111(4) 0.071(3) 0.044(3) 0.040(3)
C79 0.044(2) 0.108(4) 0.044(2) 0.024(2) 0.0055(18) 0.011(2)
C80 0.055(2) 0.039(2) 0.067(3) -0.0069(19) 0.031(2) -0.0051(17)
C81 0.051(2) 0.064(3) 0.081(3) 0.047(2) 0.032(2) 0.0298(19)
C82 0.0317(18) 0.098(3) 0.036(2) 0.009(2) 0.0048(15) -0.006(2)

loop_
_atom_type_symbol
_atom_type_description
_atom_type_scat_dispersion_real
_atom_type_scat_dispersion_imag
_atom_type_scat_source
C C 0.0033 0.0016 'International Tables Vol C Tables 4.2.6.8 and 6.1.1.4'
H H 0.0000 0.0000 'International Tables Vol C Tables 4.2.6.8 and 6.1.1.4'
N N 0.0061 0.0033 'International Tables Vol C Tables 4.2.6.8 and 6.1.1.4'
O O 0.0106 0.0060 'International Tables Vol C Tables 4.2.6.8 and 6.1.1.4'
Th Th -7.2400 8.8979 'International Tables Vol C Tables 4.2.6.8 and 6.1.1.4'
Cl Cl 0.1484 0.1585 'International Tables Vol C Tables 4.2.6.8 and 6.1.1.4'
Li Li -0.0003 0.0001 'International Tables Vol C Tables 4.2.6.8 and 6.1.1.4'

loop_
_geom_angle_atom_site_label_1
_geom_angle_atom_site_label_2
_geom_angle_atom_site_label_3
_geom_angle
O1 Th1 N1 66.70(7)
O1 Th1 N2 121.74(7)
N1 Th1 N2 71.39(7)
O1 Th1 Cl4 83.74(5)
N1 Th1 Cl4 117.62(5)
N2 Th1 Cl4 81.68(5)
O1 Th1 Cl1 82.34(5)
N1 Th1 Cl1 79.76(5)
N2 Th1 Cl1 127.44(5)
Cl4 Th1 Cl1 150.73(2)
O1 Th1 Cl3 153.08(5)
N1 Th1 Cl3 121.16(5)
N2 Th1 Cl3 83.96(5)
Cl4 Th1 Cl3 110.00(2)
Cl1 Th1 Cl3 74.647(18)
O1 Th1 Cl2 89.68(5)
N1 Th1 Cl2 146.47(5)
N2 Th1 Cl2 141.76(5)
Cl4 Th1 Cl2 80.79(2)
Cl1 Th1 Cl2 73.515(19)
Cl3 Th1 Cl2 70.701(19)
O2 Th2 N3 66.65(7)
O2 Th2 N4 126.88(6)
N3 Th2 N4 73.12(7)
O2 Th2 Cl5 85.94(5)
N3 Th2 Cl5 116.23(5)
N4 Th2 Cl5 82.02(5)
O2 Th2 Cl1 79.31(5)
N3 Th2 Cl1 81.35(5)
N4 Th2 Cl1 127.40(5)
Cl5 Th2 Cl1 150.22(2)
O2 Th2 Cl2 88.66(5)
N3 Th2 Cl2 147.78(5)
N4 Th2 Cl2 138.73(5)
Cl5 Th2 Cl2 80.33(2)
Cl1 Th2 Cl2 73.647(19)
O2 Th2 Cl3 149.68(5)
N3 Th2 Cl3 121.85(5)
N4 Th2 Cl3 81.69(5)
Cl5 Th2 Cl3 110.71(2)
Cl1 Th2 Cl3 73.991(18)
Cl2 Th2 Cl3 70.361(19)
O3 Li O5 103.1(2)
O3 Li O4 83.9(2)
O5 Li O4 172.9(3)
O3 Li O6 122.3(3)
O5 Li O6 83.2(2)
O4 Li O6 93.7(3)
Th1 Cl1 Th2 95.394(19)
Th2 Cl2 Th1 92.25(2)
Th1 Cl3 Th2 92.475(17)
C1 O1 Th1 126.82(16)
C32 O2 Th2 125.56(15)
C63 O3 C64 114.0(2)
C63 O3 Li 127.2(3)
C64 O3 Li 111.5(2)
C66 O4 C65 112.6(2)
C66 O4 Li 120.1(2)
C65 O4 Li 107.8(2)
C67 O5 C68 113.3(2)
C67 O5 Li 126.7(3)
C68 O5 Li 106.1(2)
C70 O6 C69 110.8(3)
C70 O6 Li 123.0(3)
C69 O6 Li 109.8(2)
C15 N1 C2 125.8(2)
C15 N1 Th1 102.42(16)
C2 N1 Th1 118.99(17)
C17 N2 C20 120.6(2)
C17 N2 Th1 108.26(16)
C20 N2 Th1 130.51(17)
C46 N3 C33 123.8(2)
C46 N3 Th2 99.31(15)
C33 N3 Th2 119.28(16)
C48 N4 C51 117.7(2)
C48 N4 Th2 102.87(15)
C51 N4 Th2 138.41(17)
O1 C1 C6 124.0(2)
O1 C1 C2 115.5(2)
C6 C1 C2 120.4(2)
C3 C2 C1 121.0(2)
C3 C2 N1 127.0(2)
C1 C2 N1 111.8(2)
C2 C3 C4 120.1(3)
C2 C3 H3 120.0
C4 C3 H3 120.0
C5 C4 C3 118.0(2)
C5 C4 C7 122.8(2)
C3 C4 C7 119.3(3)
C4 C5 C6 123.7(2)
C4 C5 H5 118.2
C6 C5 H5 118.2
C1 C6 C5 116.8(3)
C1 C6 C11 119.9(2)
C5 C6 C11 123.3(2)
C9 C7 C8 107.6(2)
C9 C7 C10 108.8(3)
C8 C7 C10 108.0(2)
C9 C7 C4 110.2(2)
C8 C7 C4 112.8(2)
C10 C7 C4 109.3(2)
C7 C8 H8A 109.5
C7 C8 H8B 109.5
H8A C8 H8B 109.5
C7 C8 H8C 109.5
H8A C8 H8C 109.5
H8B C8 H8C 109.5
C7 C9 H9A 109.5
C7 C9 H9B 109.5
H9A C9 H9B 109.5
C7 C9 H9C 109.5
H9A C9 H9C 109.5
H9B C9 H9C 109.5
C7 C10 H10A 109.5
C7 C10 H10B 109.5
H10A C10 H10B 109.5
C7 C10 H10C 109.5
H10A C10 H10C 109.5
H10B C10 H10C 109.5
C12 C11 C14 108.8(2)
C12 C11 C6 112.2(2)
C14 C11 C6 108.1(2)
C12 C11 C13 107.4(2)
C14 C11 C13 109.9(3)
C6 C11 C13 110.5(2)
C11 C12 H12A 109.5
C11 C12 H12B 109.5
H12A C12 H12B 109.5
C11 C12 H12C 109.5
H12A C12 H12C 109.5
H12B C12 H12C 109.5
C11 C13 H13A 109.5
C11 C13 H13B 109.5
H13A C13 H13B 109.5
C11 C13 H13C 109.5
H13A C13 H13C 109.5
H13B C13 H13C 109.5
C11 C14 H14A 109.5
C11 C14 H14B 109.5
H14A C14 H14B 109.5
C11 C14 H14C 109.5
H14A C14 H14C 109.5
H14B C14 H14C 109.5
N1 C15 C16 119.8(2)
N1 C15 C18 122.2(2)
C16 C15 C18 117.9(2)
C15 C16 C17 126.4(2)
C15 C16 H16 116.8
C17 C16 H16 116.8
N2 C17 C16 120.0(2)
N2 C17 C19 122.4(2)
C16 C17 C19 117.6(2)
C15 C18 H18A 109.5
C15 C18 H18B 109.5
H18A C18 H18B 109.5
C15 C18 H18C 109.5
H18A C18 H18C 109.5
H18B C18 H18C 109.5
C17 C19 H19A 109.5
C17 C19 H19B 109.5
H19A C19 H19B 109.5
C17 C19 H19C 109.5
H19A C19 H19C 109.5
H19B C19 H19C 109.5
C21 C20 C25 122.1(2)
C21 C20 N2 117.2(2)
C25 C20 N2 120.6(2)
C20 C21 C22 118.0(3)
C20 C21 C26 122.1(2)
C22 C21 C26 119.8(3)
C23 C22 C21 120.7(3)
C23 C22 H22 119.6
C21 C22 H22 119.6
C22 C23 C24 120.6(3)
C22 C23 H23 119.7
C24 C23 H23 119.7
C23 C24 C25 121.0(3)
C23 C24 H24 119.5
C25 C24 H24 119.5
C24 C25 C20 117.5(3)
C24 C25 C29 120.0(2)
C20 C25 C29 122.5(2)
C27 C26 C28 112.3(3)
C27 C26 C21 110.3(3)
C28 C26 C21 112.0(3)
C27 C26 H26 107.3
C28 C26 H26 107.3
C21 C26 H26 107.3
C26 C27 H27A 109.5
C26 C27 H27B 109.5
H27A C27 H27B 109.5
C26 C27 H27C 109.5
H27A C27 H27C 109.5
H27B C27 H27C 109.5
C26 C28 H28A 109.5
C26 C28 H28B 109.5
H28A C28 H28B 109.5
C26 C28 H28C 109.5
H28A C28 H28C 109.5
H28B C28 H28C 109.5
C25 C29 C30 111.2(2)
C25 C29 C31 111.7(2)
C30 C29 C31 110.5(2)
C25 C29 H29 107.8
C30 C29 H29 107.8
C31 C29 H29 107.8
C29 C30 H30A 109.5
C29 C30 H30B 109.5
H30A C30 H30B 109.5
C29 C30 H30C 109.5
H30A C30 H30C 109.5
H30B C30 H30C 109.5
C29 C31 H31A 109.5
C29 C31 H31B 109.5
H31A C31 H31B 109.5
C29 C31 H31C 109.5
H31A C31 H31C 109.5
H31B C31 H31C 109.5
O2 C32 C33 115.8(2)
O2 C32 C37 123.9(2)
C33 C32 C37 120.2(2)
C34 C33 C32 121.2(2)
C34 C33 N3 126.3(2)
C32 C33 N3 112.4(2)
C33 C34 C35 120.2(2)
C33 C34 H34 119.9
C35 C34 H34 119.9
C34 C35 C36 117.2(2)
C34 C35 C38 123.7(2)
C36 C35 C38 119.1(2)
C35 C36 C37 124.9(2)
C35 C36 H36 117.5
C37 C36 H36 117.5
C36 C37 C32 116.0(2)
C36 C37 C42 122.4(2)
C32 C37 C42 121.6(2)
C39 C38 C40 108.3(2)
C39 C38 C35 112.5(2)
C40 C38 C35 109.3(2)
C39 C38 C41 107.4(2)
C40 C38 C41 108.8(2)
C35 C38 C41 110.3(2)
C38 C39 H39A 109.5
C38 C39 H39B 109.5
H39A C39 H39B 109.5
C38 C39 H39C 109.5
H39A C39 H39C 109.5
H39B C39 H39C 109.5
C38 C40 H40A 109.5
C38 C40 H40B 109.5
H40A C40 H40B 109.5
C38 C40 H40C 109.5
H40A C40 H40C 109.5
H40B C40 H40C 109.5
C38 C41 H41A 109.5
C38 C41 H41B 109.5
H41A C41 H41B 109.5
C38 C41 H41C 109.5
H41A C41 H41C 109.5
H41B C41 H41C 109.5
C37 C42 C44 112.0(2)
C37 C42 C45 108.9(2)
C44 C42 C45 107.1(3)
C37 C42 C43 110.3(2)
C44 C42 C43 107.3(3)
C45 C42 C43 111.3(2)
C42 C43 H43A 109.5
C42 C43 H43B 109.5
H43A C43 H43B 109.5
C42 C43 H43C 109.5
H43A C43 H43C 109.5
H43B C43 H43C 109.5
C42 C44 H44A 109.5
C42 C44 H44B 109.5
H44A C44 H44B 109.5
C42 C44 H44C 109.5
H44A C44 H44C 109.5
H44B C44 H44C 109.5
C42 C45 H45A 109.5
C42 C45 H45B 109.5
H45A C45 H45B 109.5
C42 C45 H45C 109.5
H45A C45 H45C 109.5
H45B C45 H45C 109.5
N3 C46 C47 120.2(2)
N3 C46 C49 122.7(2)
C47 C46 C49 116.9(2)
C46 C47 C48 126.9(2)
C46 C47 H47 116.5
C48 C47 H47 116.5
N4 C48 C47 121.7(2)
N4 C48 C50 122.9(2)
C47 C48 C50 115.4(2)
C46 C49 H49A 109.5
C46 C49 H49B 109.5
H49A C49 H49B 109.5
C46 C49 H49C 109.5
H49A C49 H49C 109.5
H49B C49 H49C 109.5
C48 C50 H50A 109.5
C48 C50 H50B 109.5
H50A C50 H50B 109.5
C48 C50 H50C 109.5
H50A C50 H50C 109.5
H50B C50 H50C 109.5
C52 C51 C56 121.8(2)
C52 C51 N4 121.4(2)
C56 C51 N4 116.8(2)
C51 C52 C53 117.5(2)
C51 C52 C57 122.7(2)
C53 C52 C57 119.7(2)
C54 C53 C52 121.7(3)
C54 C53 H53 119.2
C52 C53 H53 119.2
C53 C54 C55 119.9(3)
C53 C54 H54 120.0
C55 C54 H54 120.0
C54 C55 C56 121.2(3)
C54 C55 H55 119.4
C56 C55 H55 119.4
C55 C56 C51 117.8(2)
C55 C56 C60 121.7(2)
C51 C56 C60 120.4(2)
C52 C57 C58 112.0(2)
C52 C57 C59 112.3(3)
C58 C57 C59 109.8(3)
C52 C57 H57 107.5
C58 C57 H57 107.5
C59 C57 H57 107.5
C57 C58 H58A 109.5
C57 C58 H58B 109.5
H58A C58 H58B 109.5
C57 C58 H58C 109.5
H58A C58 H58C 109.5
H58B C58 H58C 109.5
C57 C59 H59A 109.5
C57 C59 H59B 109.5
H59A C59 H59B 109.5
C57 C59 H59C 109.5
H59A C59 H59C 109.5
H59B C59 H59C 109.5
C61 C60 C56 114.6(2)
C61 C60 C62 109.7(2)
C56 C60 C62 108.4(2)
C61 C60 H60 108.0
C56 C60 H60 108.0
C62 C60 H60 108.0
C60 C61 H61A 109.5
C60 C61 H61B 109.5
H61A C61 H61B 109.5
C60 C61 H61C 109.5
H61A C61 H61C 109.5
H61B C61 H61C 109.5
C60 C62 H62A 109.5
C60 C62 H62B 109.5
H62A C62 H62B 109.5
C60 C62 H62C 109.5
H62A C62 H62C 109.5
H62B C62 H62C 109.5
O3 C63 H63A 109.5
O3 C63 H63B 109.5
H63A C63 H63B 109.5
O3 C63 H63C 109.5
H63A C63 H63C 109.5
H63B C63 H63C 109.5
O3 C64 C65 106.7(3)
O3 C64 H64A 110.4
C65 C64 H64A 110.4
O3 C64 H64B 110.4
C65 C64 H64B 110.4
H64A C64 H64B 108.6
O4 C65 C64 107.1(3)
O4 C65 H65A 110.3
C64 C65 H65A 110.3
O4 C65 H65B 110.3
C64 C65 H65B 110.3
H65A C65 H65B 108.6
O4 C66 H66A 109.5
O4 C66 H66B 109.5
H66A C66 H66B 109.5
O4 C66 H66C 109.5
H66A C66 H66C 109.5
H66B C66 H66C 109.5
O5 C67 H67A 109.5
O5 C67 H67B 109.5
H67A C67 H67B 109.5
O5 C67 H67C 109.5
H67A C67 H67C 109.5
H67B C67 H67C 109.5
O5 C68 C69 106.7(3)
O5 C68 H68A 110.4
C69 C68 H68A 110.4
O5 C68 H68B 110.4
C69 C68 H68B 110.4
H68A C68 H68B 108.6
O6 C69 C68 106.8(3)
O6 C69 H69A 110.4
C68 C69 H69A 110.4
O6 C69 H69B 110.4
C68 C69 H69B 110.4
H69A C69 H69B 108.6
O6 C70 H70A 109.5
O6 C70 H70B 109.5
H70A C70 H70B 109.5
O6 C70 H70C 109.5
H70A C70 H70C 109.5
H70B C70 H70C 109.5
C76 C71 C72 119.4(5)
C76 C71 H71 120.3
C72 C71 H71 120.3
C71 C72 C73 119.4(5)
C71 C72 H72 120.3
C73 C72 H72 120.3
C74 C73 C72 119.0(4)
C74 C73 H73 120.5
C72 C73 H73 120.5
C73 C74 C75 121.2(5)
C73 C74 H74 119.4
C75 C74 H74 119.4
C74 C75 C76 119.9(5)
C74 C75 H75 120.0
C76 C75 H75 120.0
C71 C76 C75 121.1(5)
C71 C76 H76 119.4
C75 C76 H76 119.4
C78 C77 C82 118.9(4)
C78 C77 H77 120.5
C82 C77 H77 120.5
C79 C78 C77 120.6(4)
C79 C78 H78 119.7
C77 C78 H78 119.7
C78 C79 C80 120.7(4)
C78 C79 H79 119.7
C80 C79 H79 119.7
C79 C80 C81 120.7(4)
C79 C80 H80 119.7
C81 C80 H80 119.7
C80 C81 C82 119.6(3)
C80 C81 H81 120.2
C82 C81 H81 120.2
C81 C82 C77 119.5(3)
C81 C82 H82 120.2
C77 C82 H82 120.2

loop_
_geom_bond_atom_site_label_1
_geom_bond_atom_site_label_2
_geom_bond_distance
Th1 O1 2.2031(17)
Th1 N1 2.386(2)
Th1 N2 2.479(2)
Th1 Cl4 2.6756(7)
Th1 Cl1 2.8509(6)
Th1 Cl3 2.9030(6)
Th1 Cl2 2.9343(7)
Th1 C15 2.975(3)
Th1 C16 3.106(3)
Th2 O2 2.2299(17)
Th2 N3 2.385(2)
Th2 N4 2.507(2)
Th2 Cl5 2.6894(7)
Th2 Cl1 2.8559(6)
Th2 C46 2.917(3)
Th2 Cl2 2.9209(7)
Th2 Cl3 2.9410(6)
Th2 C47 2.997(3)
Th2 C48 3.079(3)
Li O3 1.933(5)
Li O5 1.967(5)
Li O4 1.984(5)
Li O6 2.003(6)
Li C68 2.734(6)
Li C65 2.779(6)
O1 C1 1.354(3)
O2 C32 1.367(3)
O3 C63 1.421(4)
O3 C64 1.431(4)
O4 C66 1.425(4)
O4 C65 1.431(4)
O5 C67 1.425(4)
O5 C68 1.429(4)
O6 C70 1.433(4)
O6 C69 1.440(4)
N1 C15 1.337(3)
N1 C2 1.425(3)
N2 C17 1.319(3)
N2 C20 1.442(3)
N3 C46 1.336(3)
N3 C33 1.425(3)
N4 C48 1.314(3)
N4 C51 1.443(3)
C1 C6 1.396(4)
C1 C2 1.413(4)
C2 C3 1.378(4)
C3 C4 1.398(4)
C3 H3 0.9300
C4 C5 1.396(4)
C4 C7 1.540(4)
C5 C6 1.403(4)
C5 H5 0.9300
C6 C11 1.534(4)
C7 C9 1.534(4)
C7 C8 1.535(4)
C7 C10 1.537(4)
C8 H8A 0.9600
C8 H8B 0.9600
C8 H8C 0.9600
C9 H9A 0.9600
C9 H9B 0.9600
C9 H9C 0.9600
C10 H10A 0.9600
C10 H10B 0.9600
C10 H10C 0.9600
C11 C12 1.528(4)
C11 C14 1.534(4)
C11 C13 1.545(4)
C12 H12A 0.9600
C12 H12B 0.9600
C12 H12C 0.9600
C13 H13A 0.9600
C13 H13B 0.9600
C13 H13C 0.9600
C14 H14A 0.9600
C14 H14B 0.9600
C14 H14C 0.9600
C15 C16 1.408(4)
C15 C18 1.499(3)
C16 C17 1.426(4)
C16 H16 0.9300
C17 C19 1.496(4)
C18 H18A 0.9600
C18 H18B 0.9600
C18 H18C 0.9600
C19 H19A 0.9600
C19 H19B 0.9600
C19 H19C 0.9600
C20 C21 1.393(4)
C20 C25 1.404(4)
C21 C22 1.400(4)
C21 C26 1.533(4)
C22 C23 1.373(4)
C22 H22 0.9300
C23 C24 1.377(4)
C23 H23 0.9300
C24 C25 1.398(4)
C24 H24 0.9300
C25 C29 1.523(4)
C26 C27 1.520(5)
C26 C28 1.531(4)
C26 H26 0.9800
C27 H27A 0.9600
C27 H27B 0.9600
C27 H27C 0.9600
C28 H28A 0.9600
C28 H28B 0.9600
C28 H28C 0.9600
C29 C30 1.524(4)
C29 C31 1.529(4)
C29 H29 0.9800
C30 H30A 0.9600
C30 H30B 0.9600
C30 H30C 0.9600
C31 H31A 0.9600
C31 H31B 0.9600
C31 H31C 0.9600
C32 C33 1.398(4)
C32 C37 1.405(3)
C33 C34 1.387(3)
C34 C35 1.391(3)
C34 H34 0.9300
C35 C36 1.392(4)
C35 C38 1.541(4)
C36 C37 1.394(4)
C36 H36 0.9300
C37 C42 1.534(4)
C38 C39 1.524(4)
C38 C40 1.535(4)
C38 C41 1.543(4)
C39 H39A 0.9600
C39 H39B 0.9600
C39 H39C 0.9600
C40 H40A 0.9600
C40 H40B 0.9600
C40 H40C 0.9600
C41 H41A 0.9600
C41 H41B 0.9600
C41 H41C 0.9600
C42 C44 1.536(4)
C42 C45 1.537(4)
C42 C43 1.538(4)
C43 H43A 0.9600
C43 H43B 0.9600
C43 H43C 0.9600
C44 H44A 0.9600
C44 H44B 0.9600
C44 H44C 0.9600
C45 H45A 0.9600
C45 H45B 0.9600
C45 H45C 0.9600
C46 C47 1.410(3)
C46 C49 1.505(4)
C47 C48 1.433(4)
C47 H47 0.9300
C48 C50 1.505(4)
C49 H49A 0.9600
C49 H49B 0.9600
C49 H49C 0.9600
C50 H50A 0.9600
C50 H50B 0.9600
C50 H50C 0.9600
C51 C52 1.399(4)
C51 C56 1.414(4)
C52 C53 1.403(4)
C52 C57 1.517(4)
C53 C54 1.372(4)
C53 H53 0.9300
C54 C55 1.386(4)
C54 H54 0.9300
C55 C56 1.392(4)
C55 H55 0.9300
C56 C60 1.531(4)
C57 C58 1.517(4)
C57 C59 1.525(4)
C57 H57 0.9800
C58 H58A 0.9600
C58 H58B 0.9600
C58 H58C 0.9600
C59 H59A 0.9600
C59 H59B 0.9600
C59 H59C 0.9600
C60 C61 1.529(4)
C60 C62 1.542(4)
C60 H60 0.9800
C61 H61A 0.9600
C61 H61B 0.9600
C61 H61C 0.9600
C62 H62A 0.9600
C62 H62B 0.9600
C62 H62C 0.9600
C63 H63A 0.9600
C63 H63B 0.9600
C63 H63C 0.9600
C64 C65 1.496(4)
C64 H64A 0.9700
C64 H64B 0.9700
C65 H65A 0.9700
C65 H65B 0.9700
C66 H66A 0.9600
C66 H66B 0.9600
C66 H66C 0.9600
C67 H67A 0.9600
C67 H67B 0.9600
C67 H67C 0.9600
C68 C69 1.486(5)
C68 H68A 0.9700
C68 H68B 0.9700
C69 H69A 0.9700
C69 H69B 0.9700
C70 H70A 0.9600
C70 H70B 0.9600
C70 H70C 0.9600
C71 C76 1.342(7)
C71 C72 1.384(7)
C71 H71 0.9300
C72 C73 1.394(7)
C72 H72 0.9300
C73 C74 1.346(7)
C73 H73 0.9300
C74 C75 1.352(6)
C74 H74 0.9300
C75 C76 1.356(6)
C75 H75 0.9300
C76 H76 0.9300
C77 C78 1.371(6)
C77 C82 1.377(6)
C77 H77 0.9300
C78 C79 1.338(6)
C78 H78 0.9300
C79 C80 1.344(6)
C79 H79 0.9300
C80 C81 1.353(5)
C80 H80 0.9300
C81 C82 1.374(5)
C81 H81 0.9300
C82 H82 0.9300
